data_7102440
loop_
_publ_author_name
'Hern\'andez-Arganis, Michelle'
'Hern\'andez-Ortega, Sim\'on'
'Toscano, Rub\'en A'
'Garc\'ia-Montalvo, Ver\'onica'
'Cea-Olivares, Raymundo'

_publ_section_title
;
 A powerful novel strategy for the preparation of discrete inorganic
 carbon-free rings containing alkaline cations.
;
_journal_issue 3
_journal_name_full 'Chemical communications (Cambridge, England)'
_journal_page_first 310
_journal_page_last 311
_journal_paper_doi 10.1039/b311524k
_journal_year 2004
_chemical_formula_sum 'C36 H46 N O9 P2 Rb'
_chemical_formula_weight 784.15
_chemical_name_common '(Aquarubidium(18-crown-6)) imidobis(diphenylphosphinate-O,O')'
_chemical_name_systematic
;
[Aquarubidium(18-crown-6)] imidobis(diphenylphosphinate-O,O')
;
_space_group_IT_number 19
_symmetry_cell_setting orthorhombic
_symmetry_space_group_name_Hall 'P 2ac 2ab'
_symmetry_space_group_name_H-M 'P 21 21 21'
_atom_sites_solution_hydrogens geom
_atom_sites_solution_primary direct
_atom_sites_solution_secondary difmap
_audit_creation_method SHELXL-97
_cell_angle_alpha 90.00
_cell_angle_beta 90.00
_cell_angle_gamma 90.00
_cell_formula_units_Z 4
_cell_length_a 10.114(4)
_cell_length_b 15.598(2)
_cell_length_c 24.412(3)
_cell_measurement_reflns_used 40
_cell_measurement_temperature 273(2)
_cell_measurement_theta_max 12.50
_cell_measurement_theta_min 5.00
_cell_volume 3851.2(17)
_computing_cell_refinement 'XSCANS ver 2.1 1993'
_computing_data_collection 'XSCANS ver 2.1 1993'
_computing_data_reduction 'XSCANS ver 2.1 1993'
_computing_molecular_graphics 'SHELXTL V 6.10'
_computing_publication_material 'SHELXTL V 6.10'
_computing_structure_refinement 'SHELXL-97 (Sheldrick, 1997)'
_computing_structure_solution 'SHELXS-97 (Sheldrick, 1997)'
_diffrn_ambient_temperature 273(2)
_diffrn_measured_fraction_theta_full 1.000
_diffrn_measured_fraction_theta_max 1.000
_diffrn_measurement_device_type 'Siemens P4/PC diffractometer'
_diffrn_measurement_method \q:2\q
_diffrn_radiation_monochromator graphite
_diffrn_radiation_source 'fine-focus sealed tube'
_diffrn_radiation_type MoK\a
_diffrn_radiation_wavelength 0.71073
_diffrn_reflns_av_R_equivalents 0.0736
_diffrn_reflns_av_sigmaI/netI 0.2043
_diffrn_reflns_limit_h_max 12
_diffrn_reflns_limit_h_min -12
_diffrn_reflns_limit_k_max 18
_diffrn_reflns_limit_k_min -18
_diffrn_reflns_limit_l_max 29
_diffrn_reflns_limit_l_min -29
_diffrn_reflns_number 7620
_diffrn_reflns_theta_full 25.00
_diffrn_reflns_theta_max 25.00
_diffrn_reflns_theta_min 1.55
_diffrn_standards_decay_% 5
_diffrn_standards_interval_count 97
_diffrn_standards_number 3
_exptl_absorpt_coefficient_mu 1.420
_exptl_absorpt_correction_T_max 0.572
_exptl_absorpt_correction_T_min 0.514
_exptl_absorpt_correction_type psi-scan
_exptl_crystal_colour colorless
_exptl_crystal_density_diffrn 1.352
_exptl_crystal_density_method 'not measured'
_exptl_crystal_description prism
_exptl_crystal_F_000 1632
_exptl_crystal_size_max 0.60
_exptl_crystal_size_mid 0.32
_exptl_crystal_size_min 0.28
_refine_diff_density_max 0.510
_refine_diff_density_min -0.516
_refine_diff_density_rms 0.117
_refine_ls_abs_structure_details 'Flack H D (1983), Acta Cryst. A39, 876-881'
_refine_ls_abs_structure_Flack 0.00(2)
_refine_ls_extinction_coef 0.0033(6)
_refine_ls_extinction_expression Fc^*^=kFc[1+0.001xFc^2^\l^3^/sin(2\q)]^-1/4^
_refine_ls_extinction_method SHELXL
_refine_ls_goodness_of_fit_ref 1.007
_refine_ls_hydrogen_treatment mixed
_refine_ls_matrix_type full
_refine_ls_number_parameters 443
_refine_ls_number_reflns 6777
_refine_ls_number_restraints 0
_refine_ls_restrained_S_all 1.007
_refine_ls_R_factor_all 0.2032
_refine_ls_R_factor_gt 0.0844
_refine_ls_shift/su_max 0.301
_refine_ls_shift/su_mean 0.023
_refine_ls_structure_factor_coef Fsqd
_refine_ls_weighting_details 'w=1/[\s^2^(Fo^2^)+(0.0831P)^2^+0.0000P] where P=(Fo^2^+2Fc^2^)/3'
_refine_ls_weighting_scheme calc
_refine_ls_wR_factor_gt 0.1658
_refine_ls_wR_factor_ref 0.2338
_reflns_number_gt 3116
_reflns_number_total 6777
_reflns_threshold_expression >2sigma(I)
_cod_data_source_file b311524k.txt
_cod_data_source_block compound4
_cod_depositor_comments
;
The following automatic conversions were performed:

'_exptl_absorpt_correction_type' tag value 'psi-scans' was replaced
with 'psi-scan' value.

Automatic conversion script
Id: cif_fix_values 1646 2011-03-28 12:23:43Z adriana 

The following automatic conversions were performed:

'_refine_ls_weighting_scheme' value 'calc
w=1/[\s^2^(Fo^2^)+(0.0831P)^2^+0.0000P] where P=(Fo^2^+2Fc^2^)/3' was
changed to 'calc'. New tag '_refine_ls_weighting_details' was
created. The value of the new tag was set to
'w=1/[\s^2^(Fo^2^)+(0.0831P)^2^+0.0000P] where P=(Fo^2^+2Fc^2^)/3'.

Automatic conversion script
Id: cif_fix_values 3143 2015-03-26 13:38:13Z robertas 
;
_cod_database_code 7102440

loop_
_symmetry_equiv_pos_as_xyz
'x, y, z'
'-x+1/2, -y, z+1/2'
'-x, y+1/2, -z+1/2'
'x+1/2, -y+1/2, -z'

loop_
_atom_site_label
_atom_site_type_symbol
_atom_site_fract_x
_atom_site_fract_y
_atom_site_fract_z
_atom_site_U_iso_or_equiv
_atom_site_adp_type
_atom_site_occupancy
_atom_site_calc_flag
_atom_site_refinement_flags
Rb Rb 0.77793(13) 0.90206(9) 0.20710(6) 0.0515(4) Uani 1 d .
P1 P 0.7448(3) 1.1034(2) 0.12032(11) 0.0366(8) Uani 1 d .
O2 O 0.8131(7) 1.0806(5) 0.1726(3) 0.045(2) Uani 1 d .
P2 P 0.8106(3) 0.9576(2) 0.05243(15) 0.0406(9) Uani 1 d .
O3 O 0.8859(8) 0.8999(6) 0.0905(4) 0.053(2) Uani 1 d .
N1 N 0.7149(11) 1.0286(6) 0.0763(4) 0.042(2) Uani 1 d .
O1 O 0.4866(9) 0.9008(9) 0.1987(5) 0.080(3) Uani 1 d .
C2 C 0.419(2) 0.8346(15) 0.1689(10) 0.123(9) Uani 1 d .
H2A H 0.3473 0.8591 0.1484 0.080 Uiso 1 d R
H2B H 0.3821 0.7936 0.1940 0.080 Uiso 1 d R
C3 C 0.512(2) 0.7872(19) 0.1327(9) 0.128(10) Uani 1 d .
H3A H 0.5519 0.8272 0.1078 0.080 Uiso 1 d R
H3B H 0.4664 0.7442 0.1119 0.080 Uiso 1 d R
O4 O 0.6109(14) 0.7489(8) 0.1661(5) 0.084(4) Uani 1 d .
C5 C 0.692(3) 0.7035(15) 0.1300(9) 0.115(8) Uani 1 d .
H5A H 0.7367 0.7430 0.1061 0.080 Uiso 1 d R
H5B H 0.6433 0.6631 0.1083 0.080 Uiso 1 d R
C6 C 0.792(2) 0.6647(12) 0.1660(8) 0.101(7) Uani 1 d .
H6A H 0.8421 0.6237 0.1456 0.080 Uiso 1 d R
H6B H 0.7433 0.6344 0.1938 0.080 Uiso 1 d R
O7 O 0.8792(13) 0.7260(8) 0.1924(5) 0.089(4) Uani 1 d .
C8 C 0.973(2) 0.6912(14) 0.2265(12) 0.142(13) Uani 1 d .
H8A H 1.0246 0.6491 0.2072 0.080 Uiso 1 d R
H8B H 0.9312 0.6641 0.2572 0.080 Uiso 1 d R
C9 C 1.054(2) 0.7609(19) 0.2501(11) 0.142(12) Uani 1 d .
H9A H 1.0836 0.7935 0.2190 0.080 Uiso 1 d R
H9B H 1.1304 0.7391 0.2688 0.080 Uiso 1 d R
O10 O 0.9780(12) 0.8175(9) 0.2831(6) 0.097(4) Uani 1 d .
C11 C 1.047(3) 0.8845(18) 0.3101(13) 0.19(2) Uani 1 d .
H11A H 1.0798 0.9218 0.2820 0.080 Uiso 1 d R
H11B H 1.1205 0.8631 0.3307 0.080 Uiso 1 d R
C12 C 0.959(4) 0.9383(19) 0.3445(13) 0.18(2) Uani 1 d .
H12A H 1.0091 0.9774 0.3665 0.080 Uiso 1 d R
H12B H 0.9137 0.8993 0.3685 0.080 Uiso 1 d R
O13 O 0.8671(16) 0.9809(9) 0.3142(5) 0.099(5) Uani 1 d .
C14 C 0.767(3) 1.025(2) 0.3458(9) 0.157(16) Uani 1 d .
H14A H 0.8049 1.0705 0.3670 0.080 Uiso 1 d R
H14B H 0.7242 0.9862 0.3708 0.080 Uiso 1 d R
C15 C 0.669(3) 1.0589(15) 0.3119(12) 0.158(15) Uani 1 d .
H15A H 0.7095 1.0897 0.2823 0.080 Uiso 1 d R
H15B H 0.6099 1.0966 0.3311 0.080 Uiso 1 d R
O16 O 0.5953(13) 0.9907(7) 0.2895(6) 0.090(4) Uani 1 d .
C17 C 0.483(3) 1.0156(16) 0.2598(11) 0.130(10) Uani 1 d .
H17A H 0.5139 1.0503 0.2299 0.080 Uiso 1 d R
H17B H 0.4266 1.0503 0.2823 0.080 Uiso 1 d R
C18 C 0.4091(17) 0.9442(15) 0.2346(10) 0.111(8) Uani 1 d .
H18A H 0.3832 0.9068 0.2640 0.080 Uiso 1 d R
H18B H 0.3306 0.9644 0.2166 0.080 Uiso 1 d R
C19 C 0.8369(12) 1.1890(8) 0.0878(5) 0.039(3) Uani 1 d .
C20 C 0.9737(13) 1.1917(9) 0.0913(6) 0.052(4) Uani 1 d .
H20 H 1.0179 1.1528 0.1157 0.080 Uiso 1 d R
C21 C 1.0475(14) 1.2491(10) 0.0619(6) 0.057(4) Uani 1 d .
H21 H 1.1422 1.2467 0.0640 0.080 Uiso 1 d R
C22 C 0.9893(15) 1.3093(10) 0.0293(6) 0.060(4) Uani 1 d .
H22 H 1.0423 1.3505 0.0100 0.080 Uiso 1 d R
C23 C 0.8522(16) 1.3082(9) 0.0248(6) 0.061(4) Uani 1 d .
H23 H 0.8096 1.3496 0.0017 0.080 Uiso 1 d R
C24 C 0.7796(15) 1.2491(8) 0.0540(5) 0.048(3) Uani 1 d .
H24 H 0.6850 1.2494 0.0507 0.080 Uiso 1 d R
C25 C 0.5819(12) 1.1473(9) 0.1347(5) 0.042(3) Uani 1 d .
C26 C 0.5689(12) 1.2179(8) 0.1697(6) 0.042(3) Uani 1 d .
H26 H 0.6474 1.2467 0.1820 0.080 Uiso 1 d R
C27 C 0.4478(15) 1.2465(11) 0.1858(7) 0.074(5) Uani 1 d .
H27 H 0.4422 1.2941 0.2106 0.080 Uiso 1 d R
C28 C 0.3375(15) 1.2072(11) 0.1687(6) 0.064(4) Uani 1 d .
H28 H 0.2526 1.2283 0.1799 0.080 Uiso 1 d R
C29 C 0.3463(14) 1.1364(10) 0.1333(7) 0.065(4) Uani 1 d .
H29 H 0.2670 1.1085 0.1211 0.080 Uiso 1 d R
C30 C 0.4687(13) 1.1078(10) 0.1167(6) 0.055(4) Uani 1 d .
H30 H 0.4747 1.0588 0.0931 0.080 Uiso 1 d R
C31 C 0.7054(12) 0.8921(7) 0.0090(4) 0.037(3) Uani 1 d .
C32 C 0.7579(16) 0.8201(8) -0.0149(6) 0.061(4) Uani 1 d .
H32 H 0.8499 0.8076 -0.0097 0.080 Uiso 1 d R
C33 C 0.6820(16) 0.7659(10) -0.0444(7) 0.071(5) Uani 1 d .
H33 H 0.7185 0.7128 -0.0573 0.080 Uiso 1 d R
C34 C 0.5509(16) 0.7854(11) -0.0567(6) 0.064(5) Uani 1 d .
H34 H 0.4995 0.7510 -0.0813 0.080 Uiso 1 d R
C35 C 0.4991(18) 0.8569(11) -0.0316(8) 0.082(6) Uani 1 d .
H35 H 0.4063 0.8679 -0.0357 0.080 Uiso 1 d R
C36 C 0.5739(14) 0.9130(9) -0.0013(6) 0.054(4) Uani 1 d .
H36 H 0.5365 0.9654 0.0123 0.080 Uiso 1 d R
C37 C 0.9268(14) 1.0023(9) 0.0034(6) 0.051(4) Uani 1 d .
C38 C 0.8891(16) 1.0704(10) -0.0301(6) 0.064(4) Uani 1 d .
H38 H 0.8042 1.0970 -0.0256 0.080 Uiso 1 d R
C39 C 0.981(2) 1.0970(14) -0.0696(6) 0.090(6) Uani 1 d .
H39 H 0.9590 1.1445 -0.0929 0.080 Uiso 1 d R
C40 C 1.097(2) 1.0563(17) -0.0742(9) 0.119(10) Uani 1 d .
H40 H 1.1525 1.0738 -0.1041 0.080 Uiso 1 d R
C41 C 1.141(2) 0.9961(14) -0.0390(11) 0.121(10) Uani 1 d .
H41 H 1.2285 0.9727 -0.0418 0.080 Uiso 1 d R
C42 C 1.0480(15) 0.9685(11) -0.0040(9) 0.086(6) Uani 1 d .
H42 H 1.0719 0.9214 0.0193 0.080 Uiso 1 d R
O43 O 1.0572(11) 0.9806(9) 0.1707(6) 0.116(5) Uani 1 d .
H43A H 1.0769 0.9622 0.1390 0.080 Uiso 1 d R
H43B H 1.0515 1.0350 0.1699 0.080 Uiso 1 d R

loop_
_atom_site_aniso_label
_atom_site_aniso_U_11
_atom_site_aniso_U_22
_atom_site_aniso_U_33
_atom_site_aniso_U_23
_atom_site_aniso_U_13
_atom_site_aniso_U_12
Rb 0.0488(7) 0.0501(7) 0.0556(8) 0.0084(8) 0.0019(7) 0.0005(8)
P1 0.0356(18) 0.0364(16) 0.0378(17) -0.0024(17) -0.0006(13) 0.0032(17)
O2 0.039(5) 0.047(5) 0.049(5) 0.003(4) -0.013(4) 0.008(4)
P2 0.043(2) 0.0339(17) 0.045(2) -0.0053(16) 0.0047(16) -0.0023(15)
O3 0.063(5) 0.042(4) 0.056(5) 0.003(6) -0.008(5) 0.012(5)
N1 0.046(6) 0.037(5) 0.044(6) -0.009(5) 0.006(6) 0.005(5)
O1 0.047(5) 0.106(9) 0.088(8) 0.033(9) 0.012(6) 0.019(7)
C2 0.067(14) 0.15(2) 0.16(2) 0.010(19) -0.058(15) -0.044(15)
C3 0.097(18) 0.20(3) 0.085(17) 0.001(19) 0.012(15) -0.039(19)
O4 0.098(10) 0.094(9) 0.060(8) -0.013(7) 0.003(8) -0.039(8)
C5 0.15(2) 0.111(18) 0.086(15) -0.009(14) 0.050(17) -0.026(17)
C6 0.131(19) 0.080(13) 0.091(14) -0.041(12) 0.063(14) -0.035(14)
O7 0.094(9) 0.070(8) 0.101(11) 0.006(7) 0.024(8) 0.021(7)
C8 0.090(17) 0.099(17) 0.24(4) 0.04(2) 0.09(2) 0.054(15)
C9 0.051(13) 0.20(3) 0.17(3) 0.09(2) -0.001(15) 0.063(17)
O10 0.066(8) 0.109(10) 0.115(11) 0.059(10) -0.010(8) -0.006(8)
C11 0.16(3) 0.16(3) 0.25(4) 0.12(3) -0.18(3) -0.12(2)
C12 0.30(6) 0.11(3) 0.13(3) 0.02(2) -0.10(3) -0.11(3)
O13 0.138(12) 0.091(10) 0.069(8) 0.022(8) -0.021(9) -0.050(9)
C14 0.21(3) 0.18(3) 0.078(17) -0.065(19) 0.07(2) -0.12(3)
C15 0.26(4) 0.073(15) 0.14(3) -0.050(18) 0.08(3) -0.04(2)
O16 0.116(10) 0.059(7) 0.094(9) 0.000(8) 0.044(9) 0.006(7)
C17 0.114(19) 0.12(2) 0.15(2) 0.043(19) 0.051(18) 0.053(18)
C18 0.050(11) 0.15(2) 0.14(2) 0.068(17) 0.010(12) 0.016(13)
C19 0.043(7) 0.045(7) 0.031(6) -0.011(6) 0.002(6) 0.003(6)
C20 0.040(8) 0.060(9) 0.055(9) -0.002(8) -0.008(7) 0.012(7)
C21 0.039(8) 0.069(10) 0.063(10) 0.005(8) 0.015(7) -0.003(8)
C22 0.052(9) 0.062(10) 0.066(10) 0.015(9) 0.006(8) -0.003(8)
C23 0.079(11) 0.046(8) 0.056(9) 0.009(7) 0.004(8) 0.009(8)
C24 0.052(8) 0.056(8) 0.035(7) 0.000(6) -0.009(7) -0.022(8)
C25 0.043(8) 0.044(8) 0.040(8) 0.001(6) 0.006(6) 0.004(6)
C26 0.029(7) 0.039(7) 0.059(9) -0.006(7) 0.007(6) 0.008(6)
C27 0.054(10) 0.066(11) 0.101(15) -0.017(10) 0.018(10) 0.010(9)
C28 0.045(9) 0.081(12) 0.065(10) 0.024(9) 0.007(8) 0.022(8)
C29 0.038(8) 0.070(11) 0.086(12) 0.001(9) -0.015(8) -0.001(7)
C30 0.045(8) 0.058(9) 0.061(9) 0.001(9) -0.003(7) 0.000(8)
C31 0.052(7) 0.025(6) 0.034(6) -0.009(5) 0.018(6) -0.009(6)
C32 0.062(10) 0.050(8) 0.071(9) -0.011(7) 0.020(8) -0.013(8)
C33 0.074(12) 0.053(9) 0.087(12) -0.032(9) 0.013(10) -0.016(8)
C34 0.069(11) 0.079(11) 0.046(9) -0.006(9) -0.008(8) -0.036(9)
C35 0.065(11) 0.069(11) 0.110(16) -0.018(11) -0.013(11) -0.001(10)
C36 0.061(9) 0.043(8) 0.059(9) -0.015(7) -0.016(7) 0.004(8)
C37 0.048(9) 0.042(8) 0.063(10) -0.011(7) 0.013(7) -0.003(7)
C38 0.065(10) 0.080(12) 0.047(9) -0.012(8) -0.005(8) -0.004(9)
C39 0.141(18) 0.095(13) 0.036(8) 0.003(10) 0.019(10) -0.054(16)
C40 0.083(15) 0.19(3) 0.090(16) -0.079(16) 0.075(13) -0.065(16)
C41 0.093(17) 0.095(17) 0.18(3) 0.011(17) 0.058(18) -0.014(13)
C42 0.053(10) 0.073(12) 0.131(18) -0.010(12) 0.034(11) 0.005(9)
O43 0.062(8) 0.131(12) 0.153(14) 0.033(11) -0.007(8) 0.001(8)

loop_
_atom_type_symbol
_atom_type_description
_atom_type_scat_dispersion_real
_atom_type_scat_dispersion_imag
_atom_type_scat_source
C C 0.0033 0.0016 'International Tables Vol C Tables 4.2.6.8 and 6.1.1.4'
H H 0.0000 0.0000 'International Tables Vol C Tables 4.2.6.8 and 6.1.1.4'
N N 0.0061 0.0033 'International Tables Vol C Tables 4.2.6.8 and 6.1.1.4'
O O 0.0106 0.0060 'International Tables Vol C Tables 4.2.6.8 and 6.1.1.4'
P P 0.1023 0.0942 'International Tables Vol C Tables 4.2.6.8 and 6.1.1.4'
Rb Rb -0.9393 2.9676 'International Tables Vol C Tables 4.2.6.8 and 6.1.1.4'

loop_
_geom_angle_atom_site_label_1
_geom_angle_atom_site_label_2
_geom_angle_atom_site_label_3
_geom_angle
O2 Rb O1 96.2(3)
O2 Rb O7 143.8(3)
O1 Rb O7 109.4(4)
O2 Rb O13 80.0(3)
O1 Rb O13 111.1(4)
O7 Rb O13 112.3(4)
O2 Rb O3 72.5(2)
O1 Rb O3 107.0(3)
O7 Rb O3 75.7(3)
O13 Rb O3 134.8(3)
O2 Rb O10 120.4(3)
O1 Rb O10 134.6(3)
O7 Rb O10 56.0(4)
O13 Rb O10 56.8(4)
O3 Rb O10 109.0(3)
O2 Rb O16 80.4(3)
O1 Rb O16 56.4(4)
O7 Rb O16 135.2(3)
O13 Rb O16 55.2(4)
O3 Rb O16 146.6(3)
O10 Rb O16 101.3(4)
O2 Rb O4 135.0(3)
O1 Rb O4 55.1(4)
O7 Rb O4 55.4(4)
O13 Rb O4 139.1(3)
O3 Rb O4 83.4(3)
O10 Rb O4 103.0(4)
O16 Rb O4 103.4(4)
O2 Rb O43 56.6(3)
O1 Rb O43 149.6(3)
O7 Rb O43 90.9(4)
O13 Rb O43 79.7(4)
O3 Rb O43 55.2(3)
O10 Rb O43 75.5(3)
O16 Rb O43 122.8(4)
O4 Rb O43 133.4(4)
O2 Rb C3 114.0(5)
O1 Rb C3 40.5(5)
O7 Rb C3 75.1(5)
O13 Rb C3 146.7(5)
O3 Rb C3 78.3(4)
O10 Rb C3 124.8(5)
O16 Rb C3 95.9(5)
O4 Rb C3 21.8(5)
O43 Rb C3 133.5(4)
O2 Rb C17 75.1(4)
O1 Rb C17 39.0(5)
O7 Rb C17 140.1(5)
O13 Rb C17 75.3(6)
O3 Rb C17 128.2(4)
O10 Rb C17 122.1(5)
O16 Rb C17 21.4(5)
O4 Rb C17 92.4(5)
O43 Rb C17 128.6(5)
C3 Rb C17 79.5(6)
O2 Rb C15 66.9(5)
O1 Rb C15 75.8(6)
O7 Rb C15 143.2(5)
O13 Rb C15 39.2(6)
O3 Rb C15 139.3(5)
O10 Rb C15 93.6(6)
O16 Rb C15 21.4(5)
O4 Rb C15 124.8(5)
O43 Rb C15 101.6(6)
C3 Rb C15 116.2(6)
C17 Rb C15 37.3(7)
O2 P1 N1 118.9(5)
O2 P1 C19 108.2(5)
N1 P1 C19 109.7(5)
O2 P1 C25 110.1(5)
N1 P1 C25 103.4(6)
C19 P1 C25 105.9(6)
O2 P1 Rb 44.5(3)
N1 P1 Rb 77.9(4)
C19 P1 Rb 143.8(4)
C25 P1 Rb 106.4(4)
P1 O2 Rb 114.6(4)
O3 P2 N1 120.1(6)
O3 P2 C37 108.0(6)
N1 P2 C37 111.8(6)
O3 P2 C31 108.7(5)
N1 P2 C31 104.6(6)
C37 P2 C31 102.1(6)
O3 P2 Rb 46.2(3)
N1 P2 Rb 75.3(4)
C37 P2 Rb 141.3(5)
C31 P2 Rb 113.1(4)
P2 O3 Rb 112.9(4)
P2 N1 P1 129.6(7)
C18 O1 C2 114.2(15)
C18 O1 Rb 121.9(12)
C2 O1 Rb 121.1(11)
O1 C2 C3 110.8(18)
O4 C3 C2 108.2(19)
O4 C3 Rb 54.0(10)
C2 C3 Rb 85.9(13)
C5 O4 C3 105.3(16)
C5 O4 Rb 105.9(12)
C3 O4 Rb 104.2(13)
O4 C5 C6 103.5(17)
O4 C5 Rb 52.9(10)
C6 C5 Rb 83.1(13)
C5 C6 O7 114.4(18)
C8 O7 C6 115.5(17)
C8 O7 Rb 122.3(14)
C6 O7 Rb 117.0(11)
O7 C8 C9 109.1(18)
O10 C9 C8 112.2(17)
O10 C9 Rb 52.0(8)
C8 C9 Rb 84.9(11)
C9 O10 C11 117(2)
C9 O10 Rb 106.4(12)
C11 O10 Rb 106.8(11)
O10 C11 C12 113(2)
O10 C11 Rb 51.7(9)
C12 C11 Rb 84.4(17)
O13 C12 C11 112(3)
C12 O13 C14 115(2)
C12 O13 Rb 118.3(16)
C14 O13 Rb 116.4(14)
C15 C14 O13 111(2)
O16 C15 C14 109(2)
O16 C15 Rb 52.5(10)
C14 C15 Rb 87.0(17)
C15 O16 C17 114.8(19)
C15 O16 Rb 106.1(14)
C17 O16 Rb 105.8(13)
O16 C17 C18 114.7(19)
O16 C17 Rb 52.8(10)
C18 C17 Rb 84.4(13)
O1 C18 C17 110.6(17)
C24 C19 C20 115.9(13)
C24 C19 P1 123.2(10)
C20 C19 P1 120.5(11)
C21 C20 C19 122.0(14)
C22 C21 C20 121.4(13)
C21 C22 C23 117.9(14)
C24 C23 C22 119.9(14)
C23 C24 C19 122.8(14)
C30 C25 C26 118.1(12)
C30 C25 P1 121.6(10)
C26 C25 P1 120.0(10)
C27 C26 C25 121.2(13)
C28 C27 C26 120.6(15)
C27 C28 C29 119.9(14)
C30 C29 C28 119.5(14)
C25 C30 C29 120.7(14)
C32 C31 C36 119.0(13)
C32 C31 P2 118.8(11)
C36 C31 P2 122.2(10)
C33 C32 C31 121.3(15)
C32 C33 C34 121.3(15)
C35 C34 C33 116.3(15)
C34 C35 C36 123.1(16)
C35 C36 C31 118.3(14)
C42 C37 C38 118.0(15)
C42 C37 P2 121.8(14)
C38 C37 P2 120.1(11)
C39 C38 C37 116.7(17)
C40 C39 C38 120(2)
C39 C40 C41 124(2)
C42 C41 C40 113(2)
C37 C42 C41 127(2)

loop_
_geom_bond_atom_site_label_1
_geom_bond_atom_site_label_2
_geom_bond_distance
Rb O2 2.931(8)
Rb O1 2.954(10)
Rb O7 2.953(12)
Rb O13 3.026(13)
Rb O3 3.049(9)
Rb O10 3.045(12)
Rb O16 3.062(12)
Rb O4 3.092(11)
Rb O43 3.205(12)
Rb C3 3.71(3)
Rb C17 3.70(2)
Rb C15 3.71(2)
P1 O2 1.494(8)
P1 N1 1.614(10)
P1 C19 1.811(13)
P1 C25 1.818(13)
P2 O3 1.502(9)
P2 N1 1.582(10)
P2 C37 1.816(14)
P2 C31 1.817(12)
O1 C18 1.36(2)
O1 C2 1.44(2)
C2 C3 1.49(3)
C3 O4 1.42(3)
O4 C5 1.40(2)
C5 C6 1.47(3)
C6 O7 1.45(2)
O7 C8 1.38(3)
C8 C9 1.48(3)
C9 O10 1.42(3)
O10 C11 1.42(3)
C11 C12 1.48(4)
C12 O13 1.36(3)
O13 C14 1.45(3)
C14 C15 1.39(4)
C15 O16 1.41(3)
O16 C17 1.40(3)
C17 C18 1.48(3)
C19 C24 1.377(17)
C19 C20 1.387(17)
C20 C21 1.369(19)
C21 C22 1.364(19)
C22 C23 1.39(2)
C23 C24 1.377(18)
C25 C30 1.373(18)
C25 C26 1.398(17)
C26 C27 1.362(18)
C27 C28 1.34(2)
C28 C29 1.40(2)
C29 C30 1.377(19)
C31 C32 1.373(17)
C31 C36 1.392(18)
C32 C33 1.349(19)
C33 C34 1.39(2)
C34 C35 1.38(2)
C35 C36 1.37(2)
C37 C42 1.35(2)
C37 C38 1.39(2)
C38 C39 1.40(2)
C39 C40 1.34(3)
C40 C41 1.35(3)
C41 C42 1.34(3)

loop_
_geom_hbond_atom_site_label_D
_geom_hbond_atom_site_label_H
_geom_hbond_atom_site_label_A
_geom_hbond_distance_DH
_geom_hbond_distance_HA
_geom_hbond_distance_DA
_geom_hbond_angle_DHA
O43 H43B O2 0.85 2.51 2.921(15) 110.3
O43 H43A O3 0.85 2.47 2.903(16) 112.8
